data_1513634
loop_
_publ_author_name
'Li, Zhanyong'
'Leed, Nicholas A.'
'Dickson-Karn, Nicole M.'
'Dunbar, Kim R.'
'Turro, Claudia'

_publ_section_title
;
 Directional charge transfer and highly reducing and oxidizing excited
 states of new dirhodium(ii,ii) complexes: potential applications in solar
 energy conversion
;
_journal_issue 2
_journal_name_full 'Chemical Science'
_journal_page_first 727
_journal_paper_doi 10.1039/c3sc52366g
_journal_volume 5
_journal_year 2014
_chemical_formula_sum 'C80 H63 B Cl F4 N15 Rh2'
_chemical_formula_weight 1562.53
_chemical_name_systematic
;
 ?
;
_space_group_crystal_system triclinic
_space_group_IT_number 2
_space_group_name_Hall '-P 1'
_space_group_name_H-M_alt 'P -1'
_symmetry_space_group_name_Hall '-P 1'
_symmetry_space_group_name_H-M 'P -1'
_atom_sites_solution_hydrogens geom
_cell_angle_alpha 97.18(3)
_cell_angle_beta 94.07(3)
_cell_angle_gamma 102.62(3)
_cell_formula_units_Z 2
_cell_length_a 10.056(2)
_cell_length_b 19.244(4)
_cell_length_c 19.431(4)
_cell_measurement_temperature 100(2)
_cell_volume 3621.8(14)
_computing_structure_refinement 'SHELXL-2013 (Sheldrick, 2013)'
_diffrn_ambient_temperature 100(2)
_diffrn_measured_fraction_theta_full 0.939
_diffrn_measured_fraction_theta_max 0.870
_diffrn_radiation_wavelength 0.41328
_diffrn_reflns_av_R_equivalents 0.0482
_diffrn_reflns_av_unetI/netI 0.0660
_diffrn_reflns_Laue_measured_fraction_full 0.939
_diffrn_reflns_Laue_measured_fraction_max 0.870
_diffrn_reflns_limit_h_max 13
_diffrn_reflns_limit_h_min -16
_diffrn_reflns_limit_k_max 30
_diffrn_reflns_limit_k_min -22
_diffrn_reflns_limit_l_max 30
_diffrn_reflns_limit_l_min -32
_diffrn_reflns_number 95222
_diffrn_reflns_point_group_measured_fraction_full 0.939
_diffrn_reflns_point_group_measured_fraction_max 0.870
_diffrn_reflns_theta_full 14.357
_diffrn_reflns_theta_max 20.243
_diffrn_reflns_theta_min 0.617
_exptl_absorpt_coefficient_mu 0.630
_exptl_crystal_density_diffrn 1.433
_exptl_crystal_F_000 1592
_exptl_crystal_size_max 0.050
_exptl_crystal_size_mid 0.040
_exptl_crystal_size_min 0.010
_refine_diff_density_max 1.211
_refine_diff_density_min -2.377
_refine_diff_density_rms 0.286
_refine_ls_extinction_method none
_refine_ls_goodness_of_fit_ref 1.124
_refine_ls_hydrogen_treatment constr
_refine_ls_matrix_type full
_refine_ls_number_parameters 935
_refine_ls_number_reflns 30986
_refine_ls_number_restraints 0
_refine_ls_restrained_S_all 1.124
_refine_ls_R_factor_all 0.0786
_refine_ls_R_factor_gt 0.0501
_refine_ls_shift/su_max 0.093
_refine_ls_shift/su_mean 0.001
_refine_ls_structure_factor_coef Fsqd
_refine_ls_weighting_details 'w=1/[\s^2^(Fo^2^)+(0.0940P)^2^] where P=(Fo^2^+2Fc^2^)/3'
_refine_ls_weighting_scheme calc
_refine_ls_wR_factor_gt 0.1547
_refine_ls_wR_factor_ref 0.1677
_reflns_Friedel_coverage 0.000
_reflns_number_gt 21988
_reflns_number_total 30986
_reflns_threshold_expression 'I > 2\s(I)'
_cod_data_source_file c3sc52366g.txt
_cod_data_source_block 2
_cod_original_cell_volume 3622.0(13)
_cod_database_code 1513634
_shelx_space_group_comment
;
The symmetry employed for this shelxl refinement is uniquely defined
by the following loop, which should always be used as a source of
symmetry information in preference to the above space-group names.
They are only intended as comments.
;
_shelx_estimated_absorpt_t_min 0.969
_shelx_estimated_absorpt_t_max 0.994
_shelxl_version_number 2013-3

loop_
_space_group_symop_operation_xyz
'x, y, z'
'-x, -y, -z'

loop_
_atom_site_label
_atom_site_type_symbol
_atom_site_fract_x
_atom_site_fract_y
_atom_site_fract_z
_atom_site_U_iso_or_equiv
_atom_site_adp_type
_atom_site_occupancy
_atom_site_site_symmetry_order
_atom_site_calc_flag
_atom_site_refinement_flags_posn
_atom_site_refinement_flags_adp
Rh1 Rh 0.28053(2) 0.25981(2) 0.62861(2) 0.01414(4) Uani 1 1 d . .
Rh2 Rh 0.48093(2) 0.33663(2) 0.71505(2) 0.01505(4) Uani 1 1 d . .
Cl1 Cl 0.07368(6) 0.18606(4) 0.55805(3) 0.02345(12) Uani 1 1 d . .
N7 N 0.1789(2) 0.22611(11) 0.70940(10) 0.0154(3) Uani 1 1 d . .
N6 N 0.6140(2) 0.27364(11) 0.69166(10) 0.0161(4) Uani 1 1 d . .
N3 N 0.4038(2) 0.29584(11) 0.55277(10) 0.0178(4) Uani 1 1 d . .
N5 N 0.4619(2) 0.27759(11) 0.79632(10) 0.0166(4) Uani 1 1 d . .
N8 N 0.3417(2) 0.16578(10) 0.63323(10) 0.0151(3) Uani 1 1 d . .
N2 N 0.3449(2) 0.39828(11) 0.74005(11) 0.0188(4) Uani 1 1 d . .
N4 N 0.5187(2) 0.39287(11) 0.63427(11) 0.0179(4) Uani 1 1 d . .
F4 F 0.90523(18) 0.36489(10) 0.77748(9) 0.0302(4) Uani 1 1 d . .
N1 N 0.2099(2) 0.35334(11) 0.63448(10) 0.0170(4) Uani 1 1 d . .
C35 C 0.2035(2) 0.16417(12) 0.72781(12) 0.0153(4) Uani 1 1 d . .
N9 N 0.1462(2) 0.04765(12) 0.86115(11) 0.0205(4) Uani 1 1 d . .
C20 C 0.4210(3) 0.26076(14) 0.48637(12) 0.0195(4) Uani 1 1 d . .
C23 C 0.4816(3) 0.36202(13) 0.56973(12) 0.0188(4) Uani 1 1 d . .
H23 H 0.5117 0.3883 0.5332 0.023 Uiso 1 1 calc R U
C42 C 0.1877(2) 0.07016(13) 0.80365(12) 0.0169(4) Uani 1 1 d . .
C58 C 0.5343(2) 0.22568(13) 0.79191(12) 0.0169(4) Uani 1 1 d . .
C36 C 0.2916(2) 0.13020(12) 0.68631(12) 0.0156(4) Uani 1 1 d . .
C31 C 0.0943(2) 0.25834(13) 0.74509(12) 0.0175(4) Uani 1 1 d . .
H31 H 0.0731 0.3005 0.7310 0.021 Uiso 1 1 calc R U
N10 N 0.3090(3) -0.02308(12) 0.77631(11) 0.0228(4) Uani 1 1 d . .
C54 C 0.7811(3) 0.22886(14) 0.62825(13) 0.0210(5) Uani 1 1 d . .
H54 H 0.8379 0.2325 0.5912 0.025 Uiso 1 1 calc R U
N12 N 0.7622(2) 0.06986(12) 0.76017(12) 0.0221(4) Uani 1 1 d . .
C32 C 0.0366(3) 0.23155(14) 0.80237(13) 0.0197(4) Uani 1 1 d . .
H32 H -0.0221 0.2557 0.8273 0.024 Uiso 1 1 calc R U
C55 C 0.7820(3) 0.17696(14) 0.67003(14) 0.0214(5) Uani 1 1 d . .
H55 H 0.8383 0.1437 0.6619 0.026 Uiso 1 1 calc R U
C37 C 0.3229(2) 0.06619(13) 0.69996(12) 0.0172(4) Uani 1 1 d . .
C8 C 0.2483(3) 0.40142(13) 0.69131(13) 0.0184(4) Uani 1 1 d . .
H8 H 0.2041 0.4403 0.6975 0.022 Uiso 1 1 calc R U
C5 C 0.1093(3) 0.36713(13) 0.58563(12) 0.0181(4) Uani 1 1 d . .
C41 C 0.2723(3) 0.03462(13) 0.76101(12) 0.0177(4) Uani 1 1 d . .
C40 C 0.4211(2) 0.13498(13) 0.59189(12) 0.0170(4) Uani 1 1 d . .
H40 H 0.4572 0.1589 0.5550 0.020 Uiso 1 1 calc R U
C62 C 0.5328(3) 0.17752(14) 0.84003(12) 0.0190(4) Uani 1 1 d . .
F3 F 0.8277(2) 0.32155(11) 0.87446(10) 0.0424(5) Uani 1 1 d . .
C33 C 0.0651(3) 0.17024(13) 0.82253(13) 0.0192(4) Uani 1 1 d . .
H33 H 0.0279 0.1520 0.8620 0.023 Uiso 1 1 calc R U
C34 C 0.1496(2) 0.13474(13) 0.78416(12) 0.0164(4) Uani 1 1 d . .
C57 C 0.6180(2) 0.22323(13) 0.73431(12) 0.0175(4) Uani 1 1 d . .
C19 C 0.5486(3) 0.27656(14) 0.45995(13) 0.0221(5) Uani 1 1 d . .
H19 H 0.6237 0.3095 0.4872 0.026 Uiso 1 1 calc R U
C56 C 0.6986(2) 0.17333(13) 0.72530(13) 0.0182(4) Uani 1 1 d . .
N11 N 0.5928(3) 0.07140(14) 0.87051(12) 0.0279(5) Uani 1 1 d . .
C44 C 0.1840(3) -0.01224(14) 0.87863(13) 0.0216(5) Uani 1 1 d . .
C38 C 0.4048(3) 0.03518(13) 0.65600(12) 0.0186(4) Uani 1 1 d . .
H38 H 0.4277 -0.0088 0.6636 0.022 Uiso 1 1 calc R U
C63 C 0.6068(3) 0.12069(14) 0.82888(13) 0.0215(5) Uani 1 1 d . .
C64 C 0.6922(3) 0.11935(14) 0.77188(13) 0.0194(4) Uani 1 1 d . .
C4 C -0.0039(3) 0.39144(14) 0.60820(14) 0.0216(5) Uani 1 1 d . .
H4 H -0.0191 0.3946 0.6561 0.026 Uiso 1 1 calc R U
C39 C 0.4522(3) 0.07000(13) 0.60089(13) 0.0202(5) Uani 1 1 d . .
H39 H 0.5058 0.0492 0.5695 0.024 Uiso 1 1 calc R U
C60 C 0.3896(3) 0.24105(15) 0.90355(13) 0.0230(5) Uani 1 1 d . .
H60 H 0.3410 0.2487 0.9429 0.028 Uiso 1 1 calc R U
C59 C 0.3921(3) 0.28512(14) 0.85194(12) 0.0194(4) Uani 1 1 d . .
H59 H 0.3425 0.3219 0.8563 0.023 Uiso 1 1 calc R U
C53 C 0.6964(2) 0.27616(14) 0.64035(13) 0.0195(4) Uani 1 1 d . .
H53 H 0.6968 0.3120 0.6109 0.023 Uiso 1 1 calc R U
C61 C 0.4581(3) 0.18632(15) 0.89724(13) 0.0233(5) Uani 1 1 d . .
H61 H 0.4547 0.1549 0.9314 0.028 Uiso 1 1 calc R U
C43 C 0.2656(3) -0.04841(14) 0.83560(13) 0.0226(5) Uani 1 1 d . .
C30 C 0.5858(3) 0.46677(13) 0.64703(13) 0.0196(5) Uani 1 1 d . .
F2 F 0.9200(2) 0.44153(12) 0.87795(13) 0.0551(7) Uani 1 1 d . .
C9 C 0.3581(3) 0.44628(14) 0.80326(13) 0.0203(5) Uani 1 1 d . .
C3 C -0.0944(3) 0.41102(15) 0.56062(15) 0.0247(5) Uani 1 1 d . .
H3 H -0.1697 0.4284 0.5769 0.030 Uiso 1 1 calc R U
C68 C 0.8266(3) -0.03393(16) 0.79391(16) 0.0274(5) Uani 1 1 d . .
H68 H 0.8845 -0.0338 0.7573 0.033 Uiso 1 1 calc R U
F1 F 0.71279(18) 0.38981(11) 0.81873(10) 0.0345(4) Uani 1 1 d . .
C65 C 0.7524(3) 0.01907(15) 0.80392(14) 0.0244(5) Uani 1 1 d . .
C10 C 0.2435(3) 0.45965(15) 0.83377(15) 0.0268(6) Uani 1 1 d . .
H10 H 0.1543 0.4356 0.8130 0.032 Uiso 1 1 calc R U
C17 C 0.4634(3) 0.19311(17) 0.35431(15) 0.0309(6) Uani 1 1 d . .
C7 C 0.0330(3) 0.37894(16) 0.46778(15) 0.0275(5) Uani 1 1 d . .
H7 H 0.0456 0.3737 0.4196 0.033 Uiso 1 1 calc R U
C2 C -0.0772(3) 0.40578(14) 0.48996(15) 0.0250(5) Uani 1 1 d . .
C18 C 0.5662(3) 0.24444(16) 0.39419(15) 0.0273(6) Uani 1 1 d . .
H18 H 0.6519 0.2584 0.3762 0.033 Uiso 1 1 calc R U
C6 C 0.1251(3) 0.35955(15) 0.51484(13) 0.0233(5) Uani 1 1 d . .
H6 H 0.1991 0.3411 0.4984 0.028 Uiso 1 1 calc R U
C29 C 0.7007(3) 0.48892(15) 0.69572(15) 0.0282(6) Uani 1 1 d . .
H29 H 0.7332 0.4549 0.7197 0.034 Uiso 1 1 calc R U
C66 C 0.6646(3) 0.01926(16) 0.85909(15) 0.0287(6) Uani 1 1 d . .
C21 C 0.3158(3) 0.20865(16) 0.44666(14) 0.0252(5) Uani 1 1 d . .
H21 H 0.2288 0.1959 0.4638 0.030 Uiso 1 1 calc R U
C1 C -0.1717(3) 0.43001(17) 0.43898(17) 0.0320(6) Uani 1 1 d . .
H1A H -0.2378 0.3879 0.4135 0.048 Uiso 1 1 calc R U
H1B H -0.1179 0.4557 0.4059 0.048 Uiso 1 1 calc R U
H1C H -0.2207 0.4621 0.4644 0.048 Uiso 1 1 calc R U
C46 C 0.3014(3) -0.10965(16) 0.85531(15) 0.0296(6) Uani 1 1 d . .
H46 H 0.3577 -0.1330 0.8278 0.036 Uiso 1 1 calc R U
C11 C 0.2595(3) 0.50845(17) 0.89494(16) 0.0311(6) Uani 1 1 d . .
H11 H 0.1804 0.5185 0.9143 0.037 Uiso 1 1 calc R U
C45 C 0.1420(3) -0.03849(16) 0.93899(14) 0.0287(6) Uani 1 1 d . .
H45 H 0.0911 -0.0132 0.9682 0.034 Uiso 1 1 calc R U
B1 B 0.8423(3) 0.38021(16) 0.83765(16) 0.0223(5) Uani 1 1 d . .
C14 C 0.4879(3) 0.47907(18) 0.83737(16) 0.0319(7) Uani 1 1 d . .
H14 H 0.5675 0.4696 0.8181 0.038 Uiso 1 1 calc R U
C70 C 0.8170(4) -0.08716(17) 0.83689(17) 0.0336(7) Uani 1 1 d . .
C22 C 0.3379(3) 0.17540(17) 0.38220(15) 0.0302(6) Uani 1 1 d . .
H22 H 0.2655 0.1395 0.3562 0.036 Uiso 1 1 calc R U
C47 C 0.2563(3) -0.13728(15) 0.91451(15) 0.0273(6) Uani 1 1 d . .
C48 C 0.1730(3) -0.10093(16) 0.95728(14) 0.0280(6) Uani 1 1 d . .
C24 C 0.5393(3) 0.51728(15) 0.61146(16) 0.0288(6) Uani 1 1 d . .
H24 H 0.4609 0.5027 0.5783 0.035 Uiso 1 1 calc R U
C50 C 0.2886(4) -0.20059(16) 0.93480(16) 0.0332(7) Uani 1 1 d . .
H50 H 0.3458 -0.2243 0.9083 0.040 Uiso 1 1 calc R U
C12 C 0.3876(3) 0.54246(18) 0.92805(16) 0.0346(7) Uani 1 1 d . .
C49 C 0.1230(4) -0.13158(18) 1.01593(17) 0.0362(7) Uani 1 1 d . .
H49 H 0.0671 -0.1086 1.0441 0.043 Uiso 1 1 calc R U
C13 C 0.5004(4) 0.5253(2) 0.89909(18) 0.0404(8) Uani 1 1 d . .
H13 H 0.5891 0.5460 0.9224 0.048 Uiso 1 1 calc R U
C28 C 0.7674(4) 0.56111(17) 0.70884(18) 0.0400(8) Uani 1 1 d . .
H28 H 0.8441 0.5761 0.7431 0.048 Uiso 1 1 calc R U
C16 C 0.4864(4) 0.1577(2) 0.28439(17) 0.0438(9) Uani 1 1 d . .
H16A H 0.4170 0.1638 0.2490 0.066 Uiso 1 1 calc R U
H16B H 0.4794 0.1063 0.2857 0.066 Uiso 1 1 calc R U
H16C H 0.5778 0.1799 0.2727 0.066 Uiso 1 1 calc R U
C15 C 0.4048(4) 0.5966(2) 0.9936(2) 0.0514(11) Uani 1 1 d . .
H15A H 0.4305 0.6455 0.9817 0.077 Uiso 1 1 calc R U
H15B H 0.4767 0.5889 1.0266 0.077 Uiso 1 1 calc R U
H15C H 0.3183 0.5905 1.0150 0.077 Uiso 1 1 calc R U
C26 C 0.7253(4) 0.61200(16) 0.67341(17) 0.0397(8) Uani 1 1 d . .
C25 C 0.6095(4) 0.58893(17) 0.62531(17) 0.0390(8) Uani 1 1 d . .
H25 H 0.5777 0.6232 0.6013 0.047 Uiso 1 1 calc R U
C71 C 0.8893(4) -0.14328(18) 0.82619(19) 0.0379(7) Uani 1 1 d . .
H71 H 0.9439 -0.1452 0.7884 0.046 Uiso 1 1 calc R U
C51 C 0.2387(4) -0.22792(17) 0.99180(16) 0.0327(6) Uani 1 1 d . .
H51 H 0.2609 -0.2705 1.0043 0.039 Uiso 1 1 calc R U
C52 C 0.1536(4) -0.19304(17) 1.03251(16) 0.0334(7) Uani 1 1 d . .
H52 H 0.1179 -0.2129 1.0716 0.040 Uiso 1 1 calc R U
C76 C 0.0631(4) 0.0121(2) 0.3985(2) 0.0477(9) Uani 1 1 d . .
C67 C 0.6571(5) -0.03325(19) 0.90260(18) 0.0436(9) Uani 1 1 d . .
H67 H 0.6006 -0.0330 0.9398 0.052 Uiso 1 1 calc R U
C69 C 0.7309(5) -0.0859(2) 0.89235(18) 0.0458(9) Uani 1 1 d . .
C75 C 0.1531(5) 0.0041(3) 0.4528(3) 0.0696(14) Uani 1 1 d . .
H75A H 0.2469 0.0154 0.4397 0.104 Uiso 1 1 calc R U
H75B H 0.1299 -0.0456 0.4626 0.104 Uiso 1 1 calc R U
H75C H 0.1461 0.0369 0.4945 0.104 Uiso 1 1 calc R U
C27 C 0.7980(6) 0.69037(19) 0.6886(2) 0.0662(15) Uani 1 1 d . .
H27A H 0.7323 0.7193 0.7017 0.099 Uiso 1 1 calc R U
H27B H 0.8386 0.7055 0.6469 0.099 Uiso 1 1 calc R U
H27C H 0.8703 0.6973 0.7270 0.099 Uiso 1 1 calc R U
C73 C 0.8807(6) -0.1936(2) 0.8693(2) 0.0615(13) Uani 1 1 d . .
H73 H 0.9281 -0.2310 0.8613 0.074 Uiso 1 1 calc R U
C72 C 0.7288(8) -0.1394(3) 0.9366(3) 0.090(2) Uani 1 1 d . .
H72 H 0.6745 -0.1392 0.9747 0.108 Uiso 1 1 calc R U
C74 C 0.8011(8) -0.1907(3) 0.9264(3) 0.106(3) Uani 1 1 d . .
H74 H 0.7986 -0.2251 0.9577 0.127 Uiso 1 1 calc R U
N15 N 0.1886(4) 0.3316(2) 0.9738(2) 0.0577(10) Uani 1 1 d . .
N14 N -0.0077(4) 0.0215(2) 0.35299(19) 0.0579(10) Uani 1 1 d . .
C77 C -0.1458(5) 0.1672(3) 0.4009(3) 0.0661(13) Uani 1 1 d . .
H77A H -0.1891 0.1752 0.3567 0.099 Uiso 1 1 calc R U
H77B H -0.0824 0.1359 0.3915 0.099 Uiso 1 1 calc R U
H77C H -0.0953 0.2134 0.4270 0.099 Uiso 1 1 calc R U
N13 N -0.3353(5) 0.1058(2) 0.4740(2) 0.0597(10) Uani 1 1 d . .
C78 C -0.2523(5) 0.1327(2) 0.4424(2) 0.0515(10) Uani 1 1 d . .
C84 C 0.1208(4) 0.36472(18) 0.9990(2) 0.0392(7) Uani 1 1 d . .
C83 C 0.0296(5) 0.4055(3) 1.0310(3) 0.0642(13) Uani 1 1 d . .
H83A H -0.0408 0.4101 0.9954 0.096 Uiso 1 1 calc R U
H83B H 0.0824 0.4535 1.0519 0.096 Uiso 1 1 calc R U
H83C H -0.0142 0.3804 1.0673 0.096 Uiso 1 1 calc R U

loop_
_atom_site_aniso_label
_atom_site_aniso_U_11
_atom_site_aniso_U_22
_atom_site_aniso_U_33
_atom_site_aniso_U_23
_atom_site_aniso_U_13
_atom_site_aniso_U_12
Rh1 0.01430(8) 0.01655(8) 0.01386(7) 0.00486(6) 0.00564(5) 0.00565(6)
Rh2 0.01538(8) 0.01746(8) 0.01433(7) 0.00402(6) 0.00529(6) 0.00591(6)
Cl1 0.0197(3) 0.0290(3) 0.0235(3) 0.0060(2) 0.0062(2) 0.0070(2)
N7 0.0144(8) 0.0178(8) 0.0161(8) 0.0040(7) 0.0048(7) 0.0063(7)
N6 0.0154(8) 0.0187(9) 0.0156(8) 0.0037(7) 0.0041(7) 0.0057(7)
N3 0.0182(9) 0.0210(9) 0.0157(8) 0.0044(7) 0.0062(7) 0.0053(7)
N5 0.0169(9) 0.0192(9) 0.0149(8) 0.0039(7) 0.0040(7) 0.0053(7)
N8 0.0152(8) 0.0166(8) 0.0152(8) 0.0040(7) 0.0055(7) 0.0049(7)
N2 0.0211(9) 0.0193(9) 0.0176(9) 0.0014(7) 0.0055(7) 0.0080(8)
N4 0.0203(9) 0.0192(9) 0.0169(8) 0.0052(7) 0.0074(7) 0.0067(8)
F4 0.0303(9) 0.0354(9) 0.0291(8) 0.0062(7) 0.0112(7) 0.0128(7)
N1 0.0184(9) 0.0183(9) 0.0173(8) 0.0071(7) 0.0048(7) 0.0074(7)
C35 0.0164(9) 0.0172(9) 0.0146(9) 0.0044(7) 0.0046(7) 0.0070(8)
N9 0.0260(10) 0.0213(9) 0.0192(9) 0.0079(8) 0.0105(8) 0.0106(8)
C20 0.0222(11) 0.0217(11) 0.0168(10) 0.0057(8) 0.0079(8) 0.0061(9)
C23 0.0205(11) 0.0215(10) 0.0178(10) 0.0074(8) 0.0078(8) 0.0077(9)
C42 0.0205(10) 0.0181(10) 0.0149(9) 0.0052(8) 0.0066(8) 0.0073(8)
C58 0.0170(10) 0.0187(10) 0.0162(9) 0.0038(8) 0.0037(8) 0.0052(8)
C36 0.0149(9) 0.0181(9) 0.0151(9) 0.0026(7) 0.0055(7) 0.0050(8)
C31 0.0170(10) 0.0198(10) 0.0185(10) 0.0050(8) 0.0057(8) 0.0079(8)
N10 0.0326(12) 0.0217(10) 0.0204(9) 0.0083(8) 0.0131(9) 0.0137(9)
C54 0.0181(10) 0.0256(12) 0.0212(11) 0.0034(9) 0.0081(8) 0.0074(9)
N12 0.0206(10) 0.0212(10) 0.0263(10) 0.0045(8) 0.0022(8) 0.0080(8)
C32 0.0199(11) 0.0239(11) 0.0200(10) 0.0070(9) 0.0101(9) 0.0104(9)
C55 0.0167(10) 0.0249(11) 0.0243(11) 0.0024(9) 0.0056(9) 0.0078(9)
C37 0.0204(10) 0.0183(10) 0.0154(9) 0.0041(8) 0.0071(8) 0.0074(8)
C8 0.0197(10) 0.0183(10) 0.0208(10) 0.0065(8) 0.0084(8) 0.0082(8)
C5 0.0199(10) 0.0186(10) 0.0189(10) 0.0085(8) 0.0057(8) 0.0069(9)
C41 0.0202(10) 0.0199(10) 0.0155(9) 0.0052(8) 0.0072(8) 0.0073(9)
C40 0.0183(10) 0.0193(10) 0.0153(9) 0.0029(8) 0.0069(8) 0.0061(8)
C62 0.0204(11) 0.0236(11) 0.0149(9) 0.0038(8) 0.0032(8) 0.0080(9)
F3 0.0616(13) 0.0438(11) 0.0373(10) 0.0205(9) 0.0221(10) 0.0317(10)
C33 0.0214(11) 0.0225(11) 0.0177(10) 0.0069(8) 0.0104(8) 0.0086(9)
C34 0.0180(10) 0.0182(10) 0.0156(9) 0.0042(8) 0.0059(8) 0.0073(8)
C57 0.0142(9) 0.0226(10) 0.0171(10) 0.0042(8) 0.0042(8) 0.0053(8)
C19 0.0200(11) 0.0257(12) 0.0208(11) 0.0030(9) 0.0077(9) 0.0041(9)
C56 0.0156(10) 0.0215(10) 0.0185(10) 0.0026(8) 0.0033(8) 0.0060(8)
N11 0.0385(13) 0.0302(12) 0.0205(10) 0.0086(9) 0.0077(9) 0.0156(11)
C44 0.0269(12) 0.0228(11) 0.0204(11) 0.0077(9) 0.0117(9) 0.0114(10)
C38 0.0225(11) 0.0195(10) 0.0166(9) 0.0037(8) 0.0073(8) 0.0083(9)
C63 0.0246(12) 0.0248(11) 0.0176(10) 0.0057(9) 0.0035(9) 0.0092(10)
C64 0.0183(10) 0.0222(11) 0.0190(10) 0.0043(8) 0.0006(8) 0.0073(9)
C4 0.0200(11) 0.0215(11) 0.0263(12) 0.0098(9) 0.0067(9) 0.0062(9)
C39 0.0226(11) 0.0214(11) 0.0192(10) 0.0030(8) 0.0080(9) 0.0090(9)
C60 0.0268(12) 0.0286(12) 0.0162(10) 0.0049(9) 0.0079(9) 0.0091(10)
C59 0.0213(11) 0.0230(11) 0.0167(10) 0.0050(8) 0.0061(8) 0.0082(9)
C53 0.0156(10) 0.0257(11) 0.0192(10) 0.0055(9) 0.0074(8) 0.0058(9)
C61 0.0270(12) 0.0277(12) 0.0183(10) 0.0075(9) 0.0060(9) 0.0095(10)
C43 0.0301(13) 0.0224(11) 0.0213(11) 0.0079(9) 0.0133(10) 0.0129(10)
C30 0.0248(11) 0.0166(10) 0.0203(10) 0.0047(8) 0.0091(9) 0.0079(9)
F2 0.0409(12) 0.0490(13) 0.0608(15) -0.0241(11) 0.0099(11) -0.0042(10)
C9 0.0241(11) 0.0201(10) 0.0199(10) 0.0028(8) 0.0062(9) 0.0109(9)
C3 0.0190(11) 0.0239(12) 0.0328(13) 0.0089(10) 0.0046(10) 0.0050(10)
C68 0.0293(14) 0.0255(12) 0.0289(13) 0.0035(10) 0.0006(11) 0.0104(11)
F1 0.0243(8) 0.0410(10) 0.0423(10) 0.0077(8) 0.0091(7) 0.0135(8)
C65 0.0266(13) 0.0227(11) 0.0250(12) 0.0032(9) 0.0019(10) 0.0086(10)
C10 0.0234(12) 0.0286(13) 0.0278(13) -0.0036(10) 0.0087(10) 0.0069(10)
C17 0.0336(15) 0.0351(15) 0.0235(12) -0.0007(11) 0.0127(11) 0.0065(12)
C7 0.0315(14) 0.0306(13) 0.0223(12) 0.0085(10) 0.0016(10) 0.0092(12)
C2 0.0235(12) 0.0191(11) 0.0327(14) 0.0092(10) -0.0017(10) 0.0035(10)
C18 0.0260(13) 0.0300(13) 0.0263(12) 0.0028(10) 0.0142(10) 0.0042(11)
C6 0.0272(12) 0.0277(12) 0.0198(11) 0.0070(9) 0.0049(9) 0.0136(10)
C29 0.0341(15) 0.0209(12) 0.0290(13) 0.0061(10) 0.0010(11) 0.0046(11)
C66 0.0419(16) 0.0283(13) 0.0213(12) 0.0075(10) 0.0048(11) 0.0170(12)
C21 0.0221(12) 0.0325(13) 0.0196(11) 0.0018(10) 0.0078(9) 0.0024(10)
C1 0.0291(14) 0.0279(14) 0.0381(16) 0.0127(12) -0.0081(12) 0.0039(12)
C46 0.0430(16) 0.0299(13) 0.0266(13) 0.0124(11) 0.0186(12) 0.0220(13)
C11 0.0315(14) 0.0334(14) 0.0300(14) -0.0047(12) 0.0106(11) 0.0136(12)
C45 0.0431(16) 0.0307(13) 0.0227(12) 0.0133(10) 0.0189(11) 0.0207(13)
B1 0.0202(12) 0.0231(13) 0.0255(13) 0.0021(10) 0.0070(10) 0.0081(10)
C14 0.0256(13) 0.0394(16) 0.0308(14) -0.0079(12) -0.0009(11) 0.0160(12)
C70 0.0459(18) 0.0300(14) 0.0293(14) 0.0051(12) 0.0018(13) 0.0185(14)
C22 0.0283(13) 0.0353(15) 0.0228(12) -0.0033(11) 0.0080(10) 0.0009(12)
C47 0.0385(15) 0.0277(13) 0.0247(12) 0.0127(10) 0.0144(11) 0.0184(12)
C48 0.0401(15) 0.0305(13) 0.0231(12) 0.0143(10) 0.0161(11) 0.0191(12)
C24 0.0397(16) 0.0236(12) 0.0288(13) 0.0080(10) 0.0060(12) 0.0164(12)
C50 0.0496(18) 0.0296(14) 0.0330(15) 0.0164(12) 0.0202(13) 0.0245(14)
C12 0.0386(16) 0.0377(16) 0.0282(14) -0.0092(12) 0.0010(12) 0.0191(14)
C49 0.0520(19) 0.0393(16) 0.0333(15) 0.0225(13) 0.0264(14) 0.0285(15)
C13 0.0329(16) 0.051(2) 0.0342(16) -0.0163(15) -0.0076(13) 0.0196(15)
C28 0.053(2) 0.0256(14) 0.0337(16) -0.0007(12) -0.0021(15) -0.0021(14)
C16 0.0379(17) 0.056(2) 0.0303(16) -0.0119(15) 0.0133(13) 0.0037(16)
C15 0.052(2) 0.060(2) 0.0385(19) -0.0233(18) -0.0047(16) 0.0264(19)
C26 0.068(2) 0.0194(12) 0.0287(14) 0.0033(11) 0.0101(15) 0.0019(14)
C25 0.069(2) 0.0235(13) 0.0323(15) 0.0114(12) 0.0093(16) 0.0212(15)
C71 0.050(2) 0.0311(15) 0.0391(17) 0.0062(13) 0.0018(15) 0.0225(15)
C51 0.0463(18) 0.0302(14) 0.0313(14) 0.0154(12) 0.0150(13) 0.0199(13)
C52 0.0473(18) 0.0342(15) 0.0289(14) 0.0184(12) 0.0181(13) 0.0188(14)
C76 0.046(2) 0.053(2) 0.045(2) 0.0103(18) 0.0100(17) 0.0093(18)
C67 0.076(3) 0.0384(17) 0.0322(16) 0.0191(14) 0.0238(17) 0.0325(18)
C69 0.079(3) 0.0446(19) 0.0317(16) 0.0191(14) 0.0202(17) 0.040(2)
C75 0.065(3) 0.053(3) 0.087(4) 0.020(3) -0.010(3) 0.005(2)
C27 0.116(4) 0.0212(15) 0.052(2) 0.0001(15) 0.010(3) -0.003(2)
C73 0.102(4) 0.058(3) 0.048(2) 0.022(2) 0.025(2) 0.056(3)
C72 0.175(6) 0.080(3) 0.066(3) 0.053(3) 0.077(4) 0.092(4)
C74 0.205(8) 0.098(4) 0.078(4) 0.066(3) 0.082(5) 0.120(5)
N15 0.063(2) 0.053(2) 0.073(3) 0.0180(18) 0.026(2) 0.0360(18)
N14 0.0374(17) 0.089(3) 0.0413(18) -0.0027(18) 0.0023(14) 0.0078(18)
C77 0.067(3) 0.082(3) 0.058(3) 0.015(3) 0.003(2) 0.035(3)
N13 0.086(3) 0.0450(19) 0.049(2) 0.0064(16) 0.015(2) 0.015(2)
C78 0.075(3) 0.044(2) 0.040(2) 0.0031(17) 0.000(2) 0.026(2)
C84 0.0436(19) 0.0299(15) 0.0472(19) 0.0052(14) 0.0065(15) 0.0150(14)
C83 0.065(3) 0.064(3) 0.066(3) -0.018(2) 0.006(2) 0.035(2)

loop_
_atom_type_symbol
_atom_type_description
_atom_type_scat_dispersion_real
_atom_type_scat_dispersion_imag
_atom_type_scat_source
C C 0.0000 0.0000 'International Tables Vol C Tables 4.2.6.8 and 6.1.1.4'
H H 0.0000 0.0000 'International Tables Vol C Tables 4.2.6.8 and 6.1.1.4'
B B 0.0000 0.0000 'International Tables Vol C Tables 4.2.6.8 and 6.1.1.4'
N N 0.0000 0.0010 'International Tables Vol C Tables 4.2.6.8 and 6.1.1.4'
F F 0.0040 0.0030 'International Tables Vol C Tables 4.2.6.8 and 6.1.1.4'
Cl Cl 0.0550 0.0530 'International Tables Vol C Tables 4.2.6.8 and 6.1.1.4'
Rh Rh -0.3410 2.3820 'International Tables Vol C Tables 4.2.6.8 and 6.1.1.4'

loop_
_geom_angle_atom_site_label_1
_geom_angle_atom_site_label_2
_geom_angle_atom_site_label_3
_geom_angle
N7 Rh1 N8 80.73(8)
N7 Rh1 N1 92.97(8)
N8 Rh1 N1 173.59(7)
N7 Rh1 N3 173.90(8)
N8 Rh1 N3 96.90(8)
N1 Rh1 N3 89.25(8)
N7 Rh1 Cl1 83.31(6)
N8 Rh1 Cl1 86.43(6)
N1 Rh1 Cl1 94.05(7)
N3 Rh1 Cl1 102.22(6)
N7 Rh1 Rh2 90.25(6)
N8 Rh1 Rh2 94.45(6)
N1 Rh1 Rh2 84.33(6)
N3 Rh1 Rh2 84.31(6)
Cl1 Rh1 Rh2 173.276(16)
N4 Rh2 N6 94.48(9)
N4 Rh2 N2 86.83(9)
N6 Rh2 N2 178.63(8)
N4 Rh2 N5 174.24(8)
N6 Rh2 N5 80.29(8)
N2 Rh2 N5 98.42(9)
N4 Rh2 Rh1 83.10(7)
N6 Rh2 Rh1 95.34(6)
N2 Rh2 Rh1 84.43(6)
N5 Rh2 Rh1 99.69(6)
C31 N7 C35 118.7(2)
C31 N7 Rh1 127.42(17)
C35 N7 Rh1 113.86(15)
C53 N6 C57 117.4(2)
C53 N6 Rh2 128.16(18)
C57 N6 Rh2 114.43(15)
C23 N3 C20 114.5(2)
C23 N3 Rh1 114.85(15)
C20 N3 Rh1 130.63(16)
C59 N5 C58 117.8(2)
C59 N5 Rh2 128.87(18)
C58 N5 Rh2 113.28(15)
C40 N8 C36 117.4(2)
C40 N8 Rh1 129.27(17)
C36 N8 Rh1 113.35(15)
C8 N2 C9 116.8(2)
C8 N2 Rh2 118.45(16)
C9 N2 Rh2 124.16(17)
C23 N4 C30 118.9(2)
C23 N4 Rh2 121.00(17)
C30 N4 Rh2 120.14(16)
C8 N1 C5 116.1(2)
C8 N1 Rh1 118.34(17)
C5 N1 Rh1 125.09(16)
N7 C35 C34 122.4(2)
N7 C35 C36 116.6(2)
C34 C35 C36 120.9(2)
C42 N9 C44 116.9(2)
C21 C20 C19 118.0(2)
C21 C20 N3 122.2(2)
C19 C20 N3 119.7(2)
N4 C23 N3 123.2(2)
N9 C42 C41 122.1(2)
N9 C42 C34 118.0(2)
C41 C42 C34 119.9(2)
N5 C58 C62 123.2(2)
N5 C58 C57 116.3(2)
C62 C58 C57 120.5(2)
N8 C36 C37 123.0(2)
N8 C36 C35 115.3(2)
C37 C36 C35 121.7(2)
N7 C31 C32 121.7(2)
C41 N10 C43 117.1(2)
C55 C54 C53 119.4(2)
C64 N12 C65 117.5(2)
C33 C32 C31 119.6(2)
C54 C55 C56 119.3(2)
C36 C37 C38 118.4(2)
C36 C37 C41 119.1(2)
C38 C37 C41 122.5(2)
N1 C8 N2 123.6(2)
C6 C5 C4 118.7(2)
C6 C5 N1 120.4(2)
C4 C5 N1 120.8(2)
N10 C41 C42 122.1(2)
N10 C41 C37 119.0(2)
C42 C41 C37 118.9(2)
N8 C40 C39 122.7(2)
C58 C62 C61 117.6(2)
C58 C62 C63 119.5(2)
C61 C62 C63 122.9(2)
C32 C33 C34 119.2(2)
C35 C34 C33 118.3(2)
C35 C34 C42 119.3(2)
C33 C34 C42 122.3(2)
N6 C57 C56 123.1(2)
N6 C57 C58 115.5(2)
C56 C57 C58 121.4(2)
C18 C19 C20 120.5(2)
C57 C56 C55 117.7(2)
C57 C56 C64 119.4(2)
C55 C56 C64 122.9(2)
C63 N11 C66 117.3(2)
N9 C44 C45 119.2(2)
N9 C44 C43 121.0(2)
C45 C44 C43 119.9(3)
C39 C38 C37 118.7(2)
N11 C63 C64 121.8(2)
N11 C63 C62 118.7(2)
C64 C63 C62 119.4(2)
N12 C64 C63 121.8(2)
N12 C64 C56 118.8(2)
C63 C64 C56 119.4(2)
C3 C4 C5 120.2(2)
C40 C39 C38 119.8(2)
C61 C60 C59 119.6(2)
N5 C59 C60 122.4(2)
N6 C53 C54 123.1(2)
C60 C61 C62 119.3(2)
N10 C43 C46 120.2(2)
N10 C43 C44 120.7(2)
C46 C43 C44 119.0(2)
C29 C30 C24 119.9(3)
C29 C30 N4 118.8(2)
C24 C30 N4 121.3(3)
C10 C9 C14 118.7(2)
C10 C9 N2 121.3(2)
C14 C9 N2 120.0(2)
C2 C3 C4 121.6(3)
C70 C68 C65 120.8(3)
N12 C65 C68 119.4(3)
N12 C65 C66 120.6(2)
C68 C65 C66 120.0(3)
C9 C10 C11 120.0(3)
C18 C17 C22 117.1(2)
C18 C17 C16 121.0(3)
C22 C17 C16 121.9(3)
C2 C7 C6 121.5(3)
C3 C2 C7 117.6(3)
C3 C2 C1 121.6(3)
C7 C2 C1 120.8(3)
C17 C18 C19 122.1(2)
C5 C6 C7 120.3(3)
C28 C29 C30 119.5(3)
N11 C66 C67 120.0(3)
N11 C66 C65 120.9(3)
C67 C66 C65 119.0(3)
C22 C21 C20 120.1(2)
C47 C46 C43 121.3(3)
C12 C11 C10 121.6(3)
C48 C45 C44 121.2(2)
F2 B1 F1 110.0(2)
F2 B1 F3 110.8(3)
F1 B1 F3 108.1(2)
F2 B1 F4 109.8(2)
F1 B1 F4 109.2(2)
F3 B1 F4 108.9(2)
C13 C14 C9 119.9(3)
C68 C70 C71 121.6(3)
C68 C70 C69 118.7(3)
C71 C70 C69 119.6(3)
C21 C22 C17 122.1(3)
C46 C47 C50 122.4(3)
C46 C47 C48 119.4(3)
C50 C47 C48 118.3(2)
C45 C48 C49 122.2(3)
C45 C48 C47 119.2(2)
C49 C48 C47 118.6(3)
C25 C24 C30 119.1(3)
C51 C50 C47 121.0(3)
C11 C12 C13 117.5(3)
C11 C12 C15 121.5(3)
C13 C12 C15 121.0(3)
C52 C49 C48 121.2(3)
C14 C13 C12 122.1(3)
C26 C28 C29 121.9(3)
C28 C26 C25 117.8(3)
C28 C26 C27 121.3(4)
C25 C26 C27 120.8(4)
C24 C25 C26 121.8(3)
C73 C71 C70 120.7(4)
C50 C51 C52 120.4(3)
C49 C52 C51 120.4(3)
N14 C76 C75 177.0(5)
C69 C67 C66 120.7(3)
C67 C69 C72 122.5(3)
C67 C69 C70 120.7(3)
C72 C69 C70 116.8(3)
C71 C73 C74 120.2(4)
C74 C72 C69 122.3(4)
C72 C74 C73 120.3(4)
N13 C78 C77 179.5(5)
N15 C84 C83 178.2(5)

loop_
_geom_bond_atom_site_label_1
_geom_bond_atom_site_label_2
_geom_bond_distance
Rh1 N7 2.030(2)
Rh1 N8 2.045(2)
Rh1 N1 2.068(2)
Rh1 N3 2.081(2)
Rh1 Cl1 2.4577(12)
Rh1 Rh2 2.5816(11)
Rh2 N4 2.027(2)
Rh2 N6 2.031(2)
Rh2 N2 2.043(2)
Rh2 N5 2.054(2)
N7 C31 1.340(3)
N7 C35 1.354(3)
N6 C53 1.339(3)
N6 C57 1.357(3)
N3 C23 1.328(3)
N3 C20 1.420(3)
N5 C59 1.339(3)
N5 C58 1.357(3)
N8 C40 1.346(3)
N8 C36 1.373(3)
N2 C8 1.325(3)
N2 C9 1.421(3)
N4 C23 1.310(3)
N4 C30 1.417(3)
F4 B1 1.398(3)
N1 C8 1.324(3)
N1 C5 1.428(3)
C35 C34 1.385(3)
C35 C36 1.444(3)
N9 C42 1.311(3)
N9 C44 1.364(3)
C20 C21 1.396(4)
C20 C19 1.402(3)
C42 C41 1.446(3)
C42 C34 1.463(3)
C58 C62 1.395(4)
C58 C57 1.449(3)
C36 C37 1.388(3)
C31 C32 1.395(3)
N10 C41 1.305(3)
N10 C43 1.369(3)
C54 C55 1.365(4)
C54 C53 1.387(4)
N12 C64 1.310(3)
N12 C65 1.366(4)
C32 C33 1.369(4)
C55 C56 1.409(3)
C37 C38 1.397(3)
C37 C41 1.472(3)
C5 C6 1.389(3)
C5 C4 1.400(4)
C40 C39 1.382(4)
C62 C61 1.398(3)
C62 C63 1.455(4)
F3 B1 1.397(4)
C33 C34 1.401(3)
C57 C56 1.388(4)
C19 C18 1.389(4)
C56 C64 1.455(4)
N11 C63 1.313(4)
N11 C66 1.364(4)
C44 C45 1.391(4)
C44 C43 1.435(3)
C38 C39 1.391(3)
C63 C64 1.450(3)
C4 C3 1.394(4)
C60 C61 1.377(4)
C60 C59 1.390(4)
C43 C46 1.394(4)
C30 C29 1.393(4)
C30 C24 1.401(4)
F2 B1 1.377(4)
C9 C10 1.391(4)
C9 C14 1.398(4)
C3 C2 1.390(4)
C68 C70 1.392(4)
C68 C65 1.392(4)
F1 B1 1.386(4)
C65 C66 1.436(4)
C10 C11 1.396(4)
C17 C18 1.376(4)
C17 C22 1.400(4)
C17 C16 1.498(4)
C7 C2 1.394(4)
C7 C6 1.397(4)
C2 C1 1.509(4)
C29 C28 1.387(4)
C66 C67 1.389(4)
C21 C22 1.389(4)
C46 C47 1.390(4)
C11 C12 1.382(5)
C45 C48 1.387(4)
C14 C13 1.382(4)
C70 C71 1.430(5)
C70 C69 1.431(5)
C47 C50 1.421(4)
C47 C48 1.446(4)
C48 C49 1.421(4)
C24 C25 1.388(4)
C50 C51 1.365(4)
C12 C13 1.386(4)
C12 C15 1.516(4)
C49 C52 1.355(4)
C28 C26 1.386(5)
C26 C25 1.394(6)
C26 C27 1.507(5)
C71 C73 1.350(5)
C51 C52 1.422(4)
C76 N14 1.152(6)
C76 C75 1.387(7)
C67 C69 1.384(5)
C69 C72 1.420(5)
C73 C74 1.416(6)
C72 C74 1.353(7)
N15 C84 1.127(5)
C77 C78 1.476(7)
N13 C78 1.143(6)
C84 C83 1.455(5)
